data_2003254
loop_
_publ_author_name
'Buckleton, J. S.'
'Clark, G. R.'
'Rickard, C. E. F.'

_publ_section_title
;
 A Stable Ozonide
;
_journal_issue 3
_journal_name_full 'Acta Crystallographica Section C'
_journal_page_first 494
_journal_page_last 495
_journal_paper_doi 10.1107/S0108270194010577
_journal_volume 51
_journal_year 1995
_chemical_compound_source 'synthesis (Cambie et al., 1987)'
_chemical_formula_sum 'C19 H14 O7'
_chemical_formula_weight 354.30
_chemical_name_systematic
;
13-hydroxy-6-methoxy-4-methyl-7,12-dihydro-1,4epoxy-1H-anthra[2,3-d]-1,2-
 dioxepin-7,12-dione
;
_space_group_IT_number 14
_symmetry_cell_setting monoclinic
_symmetry_space_group_name_Hall '-P 2ybc'
_symmetry_space_group_name_H-M 'P 1 21/c 1'
_audit_creation_method SHELXL
_cell_angle_alpha 90.00(2)
_cell_angle_beta 107.94(5)
_cell_angle_gamma 90.00(3)
_cell_formula_units_Z 4
_cell_length_a 8.713(4)
_cell_length_b 11.5530(10)
_cell_length_c 15.612(6)
_cell_measurement_reflns_used 25
_cell_measurement_temperature 293(2)
_cell_measurement_theta_max 11.5
_cell_measurement_theta_min 9.4
_cell_volume 1495.1(10)
_computing_cell_refinement 'CAD-4 software'
_computing_data_collection 'CAD-4 software'
_computing_data_reduction 'local program'
_computing_molecular_graphics 'ORTEP (Johnson, 1965)'
_computing_structure_refinement 'SHELXL93 (Sheldrick, 1994)'
_computing_structure_solution 'SHELXS86 (Sheldrick, 1990)'
_diffrn_ambient_temperature 293(2)
_diffrn_measurement_device 'Enraf-Nonius CAD-4'
_diffrn_measurement_method \w/2\q
_diffrn_radiation_monochromator graphite
_diffrn_radiation_source 'fine-focus sealed tube'
_diffrn_radiation_type CuK\a
_diffrn_radiation_wavelength 1.54180
_diffrn_reflns_av_R_equivalents 0.0249
_diffrn_reflns_av_sigmaI/netI 0.2399
_diffrn_reflns_limit_h_max 9
_diffrn_reflns_limit_h_min -9
_diffrn_reflns_limit_k_max 12
_diffrn_reflns_limit_k_min 0
_diffrn_reflns_limit_l_max 17
_diffrn_reflns_limit_l_min 0
_diffrn_reflns_number 2306
_diffrn_reflns_theta_max 30
_diffrn_reflns_theta_min 2
_diffrn_standards_decay_% 0
_diffrn_standards_interval_count 100
_diffrn_standards_interval_time 60
_diffrn_standards_number 3
_exptl_absorpt_coefficient_mu 1.029
_exptl_absorpt_correction_type none
_exptl_crystal_colour orange
_exptl_crystal_density_diffrn 1.574
_exptl_crystal_description plates
_exptl_crystal_F_000 736
_exptl_crystal_size_max 0.28
_exptl_crystal_size_mid 0.22
_exptl_crystal_size_min 0.08
_refine_diff_density_max 0.284
_refine_diff_density_min -0.389
_refine_ls_extinction_method none
_refine_ls_goodness_of_fit_all 1.018
_refine_ls_goodness_of_fit_obs 1.157
_refine_ls_hydrogen_treatment 'H atoms refined with riding model'
_refine_ls_matrix_type full
_refine_ls_number_parameters 238
_refine_ls_number_reflns 2213
_refine_ls_number_restraints 0
_refine_ls_restrained_S_all 1.018
_refine_ls_restrained_S_obs 1.157
_refine_ls_R_factor_all 0.0843
_refine_ls_R_factor_obs 0.0606
_refine_ls_shift/esd_max 0.561
_refine_ls_shift/esd_mean 0.024
_refine_ls_structure_factor_coef Fsqd
_refine_ls_weighting_scheme
; calc w = 1/[\s^2^(F~o~^2^) + (0.1349P)^2^]
where P = (F~o~^2^ + 2F~c~^2^)/3
;
_refine_ls_wR_factor_all 0.1745
_refine_ls_wR_factor_obs 0.1666
_reflns_number_observed 1626
_reflns_number_total 2213
_reflns_observed_criterion >2sigma(I)
_cod_data_source_file fg1034.cif
_cod_data_source_block ozonide
_cod_depositor_comments
;
The following automatic conversions were performed:
'_exptl_absorpt_correction_type' value 'None' changed to 'none' according
to '/home/saulius/struct/CIF-dictionaries/cif_core.dic' dictionary named
'cif_core.dic' version 2.4.1 from 2010-06-29.

Automatic conversion script
Id: cif_fix_enum 1527 2010-12-29 10:47:43Z saulius 

The following automatic conversions were performed:

'_symmetry_cell_setting' value 'Monoclinic' changed to 'monoclinic'
according to /home/saulius/struct/CIF-dictionaries/cif_core.dic
dictionary named 'cif_core.dic' version 2.4.1 from
2010-06-29.

'_exptl_absorpt_correction_type' value 'None' changed to
'none' according to
/home/saulius/struct/CIF-dictionaries/cif_core.dic dictionary named
'cif_core.dic' version 2.4.1 from 2010-06-29.

Automatic conversion script
Id: cif_fix_values 1715 2011-07-08 13:25:40Z adriana 
;
_cod_original_cell_volume 1495.1(9)
_cod_original_sg_symbol_H-M P21/c
_cod_database_code 2003254

loop_
_symmetry_equiv_pos_as_xyz
'x, y, z'
'x, -y+1/2, z+1/2'
'-x, -y, -z'
'-x, y-1/2, -z-1/2'

loop_
_atom_site_aniso_label
_atom_site_aniso_U_11
_atom_site_aniso_U_12
_atom_site_aniso_U_13
_atom_site_aniso_U_22
_atom_site_aniso_U_23
_atom_site_aniso_U_33
C(1) 0.0344(15) -0.0024(11) 0.0027(12) 0.0312(14) -0.0048(12) 0.043(2)
C(2) 0.0369(15) 0.0001(11) 0.0064(12) 0.0262(14) -0.0011(11) 0.0397(15)
C(3) 0.0292(14) 0.0007(11) 0.0089(12) 0.0309(14) -0.0005(11) 0.042(2)
C(4) 0.0334(15) -0.0036(10) 0.0082(12) 0.0295(14) -0.0067(11) 0.041(2)
C(5) 0.0332(14) 0.0007(10) 0.0098(12) 0.0273(14) -0.0030(11) 0.040(2)
C(6) 0.039(2) 0.0014(12) 0.0111(14) 0.034(2) -0.0021(13) 0.045(2)
C(7) 0.0374(15) 0.0043(11) 0.0141(13) 0.0316(15) 0.0022(12) 0.043(2)
C(8) 0.044(2) 0.0081(13) 0.0129(14) 0.043(2) 0.0056(13) 0.049(2)
C(9) 0.053(2) 0.0164(14) 0.017(2) 0.042(2) 0.013(2) 0.064(2)
C(10) 0.068(2) 0.0119(14) 0.029(2) 0.028(2) 0.0097(14) 0.073(2)
C(11) 0.051(2) 0.0043(12) 0.020(2) 0.0298(15) -0.0011(14) 0.062(2)
C(12) 0.040(2) 0.0038(11) 0.0181(13) 0.0273(14) 0.0034(12) 0.053(2)
C(13) 0.039(2) 0.0001(12) 0.0131(14) 0.0282(14) -0.0024(12) 0.050(2)
C(14) 0.0371(15) -0.0021(11) 0.0107(13) 0.0268(14) -0.0061(11) 0.043(2)
C(15) 0.039(2) 0.0022(11) 0.0007(13) 0.0275(14) -0.0024(12) 0.051(2)
C(16) 0.041(2) 0.0016(12) 0.0086(12) 0.0302(14) 0.0001(12) 0.043(2)
C(17) 0.0376(15) 0.0003(11) 0.0078(13) 0.0255(14) -0.0019(12) 0.049(2)
C(18) 0.044(2) -0.0167(14) 0.007(2) 0.048(2) 0.001(2) 0.081(2)
C(19) 0.049(2) 0.0078(12) 0.003(2) 0.0271(14) 0.0020(13) 0.067(2)
O(1) 0.0458(12) -0.0026(9) -0.0107(11) 0.0310(11) -0.0115(10) 0.0716(14)
O(2) 0.0342(11) -0.0024(8) 0.0015(9) 0.0329(10) -0.0146(9) 0.0599(13)
O(3) 0.0533(14) -0.0004(10) -0.0154(12) 0.0413(12) -0.0020(11) 0.071(2)
O(4) 0.0511(13) -0.0053(9) 0.0001(11) 0.0252(10) -0.0090(9) 0.073(2)
O(5) 0.0388(11) -0.0037(8) 0.0094(10) 0.0385(11) -0.0038(10) 0.0754(15)
O(6) 0.0468(12) -0.0012(9) 0.0184(10) 0.0387(11) -0.0023(10) 0.0672(14)
O(7) 0.0492(12) 0.0079(9) 0.0057(9) 0.0343(11) 0.0039(9) 0.0468(12)

loop_
_atom_site_label
_atom_site_occupancy
_atom_site_fract_x
_atom_site_fract_y
_atom_site_fract_z
_atom_site_U_iso_or_equiv
_atom_site_thermal_displace_type
_atom_site_calc_flag
_atom_site_refinement_flags
_atom_site_type_symbol
C(1) 1 0.6725(3) 0.3233(2) 0.2109(2) 0.0382(7) Uani d . C
C(2) 1 0.6876(3) 0.2023(2) 0.2094(2) 0.0355(6) Uani d . C
C(3) 1 0.5701(3) 0.1370(2) 0.1498(2) 0.0345(6) Uani d . C
C(4) 1 0.4330(3) 0.1911(2) 0.0923(2) 0.0355(7) Uani d . C
C(5) 1 0.4167(3) 0.3118(2) 0.0904(2) 0.0338(6) Uani d . C
C(6) 1 0.2820(3) 0.3712(2) 0.0232(2) 0.0400(7) Uani d . C
C(7) 1 0.2819(3) 0.5005(2) 0.0202(2) 0.0371(7) Uani d . C
C(8) 1 0.1583(4) 0.5576(3) -0.0429(2) 0.0458(7) Uani d . C
H(8) 1 0.0774(4) 0.5156(3) -0.0839(2) 0.055 Uiso calc R H
C(9) 1 0.1550(4) 0.6773(3) -0.0450(2) 0.0533(8) Uani d . C
H(9) 1 0.0718(4) 0.7155(3) -0.0875(2) 0.064 Uiso calc R H
C(10) 1 0.2750(4) 0.7404(3) 0.0160(2) 0.0547(9) Uani d . C
H(10) 1 0.2723(4) 0.8208(3) 0.0140(2) 0.066 Uiso calc R H
C(11) 1 0.3981(4) 0.6845(2) 0.0793(2) 0.0473(8) Uani d . C
H(11) 1 0.4783(4) 0.7273(2) 0.1203(2) 0.057 Uiso calc R H
C(12) 1 0.4026(3) 0.5645(2) 0.0822(2) 0.0392(7) Uani d . C
C(13) 1 0.5340(3) 0.5056(2) 0.1507(2) 0.0392(7) Uani d . C
C(14) 1 0.5398(3) 0.3778(2) 0.1521(2) 0.0361(7) Uani d . C
C(15) 1 0.8373(3) 0.1420(2) 0.2688(2) 0.0423(7) Uani d . C
H(15) 1 0.8852(3) 0.1854(2) 0.3246(2) 0.051 Uiso calc R H
C(16) 1 0.7639(3) -0.0247(2) 0.2020(2) 0.0390(7) Uani d . C
C(17) 1 0.5941(3) 0.0084(2) 0.1452(2) 0.0385(7) Uani d . C
H(17A) 1 0.5770(3) -0.0145(2) 0.0832(2) 0.046 Uiso calc R H
H(17B) 1 0.5160(3) -0.0320(2) 0.1671(2) 0.046 Uiso calc R H
C(18) 1 0.1785(4) 0.0952(3) 0.0520(2) 0.0603(9) Uani d . C
H(18A) 1 0.1782(14) 0.0160(7) 0.0705(16) 0.090 Uiso calc R H
H(18B) 1 0.0887(4) 0.1084(21) -0.0011(6) 0.090 Uiso calc R H
H(18C) 1 0.1698(15) 0.1452(15) 0.0994(12) 0.090 Uiso calc R H
C(19) 1 0.7972(4) -0.1527(2) 0.2109(2) 0.0511(8) Uani d . C
H(19A) 1 0.7780(25) -0.1861(4) 0.1522(2) 0.077 Uiso calc R H
H(19B) 1 0.7273(18) -0.1883(4) 0.2403(13) 0.077 Uiso calc R H
H(19C) 1 0.9075(8) -0.1654(2) 0.2460(12) 0.077 Uiso calc R H
O(1) 1 0.7941(3) 0.3804(2) 0.2705(2) 0.0560(7) Uani d . O
H(1) 1 0.7719(22) 0.4494(6) 0.2696(20) 0.084 Uiso calc R H
O(2) 1 0.3254(2) 0.1191(2) 0.03280(14) 0.0453(6) Uani d . O
O(3) 1 0.1718(3) 0.3191(2) -0.0304(2) 0.0630(7) Uani d . O
O(4) 1 0.6390(3) 0.5626(2) 0.20516(15) 0.0542(6) Uani d . O
O(5) 1 0.9512(2) 0.1249(2) 0.22160(15) 0.0528(6) Uani d . O
O(6) 1 0.8750(2) 0.0304(2) 0.16112(14) 0.0507(6) Uani d . O
O(7) 1 0.7990(2) 0.0275(2) 0.28752(13) 0.0455(6) Uani d . O

loop_
_atom_type_symbol
_atom_type_description
_atom_type_scat_source
_atom_type_scat_dispersion_real
_atom_type_scat_dispersion_imag
C C 'International Tables Vol C Tables 4.2.6.8 and 6.1.1.4' 0.0181 0.009
H H 'International Tables Vol C Tables 4.2.6.8 and 6.1.1.4' 0.0000 0.000
O O 'International Tables Vol C Tables 4.2.6.8 and 6.1.1.4' 0.0492 0.032

loop_
_geom_angle_atom_site_label_1
_geom_angle_atom_site_label_2
_geom_angle_atom_site_label_3
_geom_angle
O(1) C(1) C(14) 123.6(2)
O(1) C(1) C(2) 116.1(2)
C(14) C(1) C(2) 120.3(2)
C(3) C(2) C(1) 120.1(2)
C(3) C(2) C(15) 118.8(2)
C(1) C(2) C(15) 120.9(2)
C(2) C(3) C(4) 119.9(2)
C(2) C(3) C(17) 119.2(2)
C(4) C(3) C(17) 120.9(2)
O(2) C(4) C(3) 115.6(2)
O(2) C(4) C(5) 122.9(2)
C(3) C(4) C(5) 121.2(2)
C(4) C(5) C(14) 118.0(2)
C(4) C(5) C(6) 122.0(2)
C(14) C(5) C(6) 120.0(2)
O(3) C(6) C(5) 122.8(3)
O(3) C(6) C(7) 118.6(3)
C(5) C(6) C(7) 118.6(2)
C(8) C(7) C(12) 119.6(3)
C(8) C(7) C(6) 119.5(3)
C(12) C(7) C(6) 120.9(2)
C(7) C(8) C(9) 120.0(3)
C(10) C(9) C(8) 120.3(3)
C(11) C(10) C(9) 120.3(3)
C(10) C(11) C(12) 120.0(3)
C(11) C(12) C(7) 119.9(3)
C(11) C(12) C(13) 119.6(3)
C(7) C(12) C(13) 120.5(2)
O(4) C(13) C(12) 120.0(2)
O(4) C(13) C(14) 120.7(2)
C(12) C(13) C(14) 119.3(2)
C(1) C(14) C(5) 120.4(2)
C(1) C(14) C(13) 118.8(2)
C(5) C(14) C(13) 120.7(2)
O(7) C(15) O(5) 103.0(2)
O(7) C(15) C(2) 110.0(2)
O(5) C(15) C(2) 110.6(2)
O(7) C(16) O(6) 104.4(2)
O(7) C(16) C(19) 110.6(2)
O(6) C(16) C(19) 109.5(2)
O(7) C(16) C(17) 109.4(2)
O(6) C(16) C(17) 107.0(2)
C(19) C(16) C(17) 115.2(2)
C(3) C(17) C(15) 110.2(2)
C(4) O(2) C(18) 116.3(2)
C(15) O(5) O(6) 100.8(2)
C(16) O(6) O(5) 105.9(2)
C(16) O(7) C(16) 101.5(2)

loop_
_geom_bond_atom_site_label_1
_geom_bond_atom_site_label_2
_geom_bond_distance
_geom_bond_publ_flag
C(1) O(1) 1.348(3) y
C(1) C(14) 1.386(4) y
C(1) C(2) 1.405(4) y
C(2) C(3) 1.377(4) y
C(2) C(15) 1.518(4) y
C(3) C(4) 1.401(4) y
C(3) C(17) 1.505(4) y
C(4) O(2) 1.377(3) y
C(4) C(5) 1.401(4) y
C(5) C(14) 1.423(4) y
C(5) C(6) 1.480(4) y
C(6) O(3) 1.220(3) y
C(5) C(7) 1.495(4) y
C(7) C(8) 1.383(4) y
C(7) C(12) 1.401(4) y
C(8) C(9) 1.383(4) y
C(9) C(10) 1.385(5) y
C(10) C(11) 1.375(4) y
C(11) C(12) 1.387(4) y
C(12) C(13) 1.471(4) y
C(13) O(4) 1.231(3) y
C(13) C(14) 1.477(4) y
C(15) O(7) 1.416(3) y
C(15) O(5) 1.420(4) y
C(16) O(7) 1.411(3) y
C(16) O(6) 1.459(3) y
C(16) C(19) 1.506(4) y
C(16) C(17) 1.521(4) y
C(18) O(2) 1.429(4) y
O(5) O(6) 1.463(3) y
